data_2228657
loop_
_publ_author_name
'Hu, Jingchun'
'Zhang, Jinfang'
'Zhang, Weiming'
'Zhang, Chi'

_publ_section_title
;
 {2-[6-(1<i>H</i>-Benzimidazol-2-yl-\k<i>N</i>^3^)-2-pyridyl-\k<i>N</i>]benzimidazolato-\k<i>N</i>}(dicyanamido-\k<i>N</i>)(methanol-\k<i>O</i>)copper(II)
;
_journal_coeditor_code BT5405
_journal_issue 1
_journal_name_full 'Acta Crystallographica Section E'
_journal_page_first m61
_journal_paper_doi 10.1107/S1600536810050178
_journal_volume 67
_journal_year 2011
_chemical_formula_iupac '[Cu (C19 H12 N5) (C2 N3) (C H4 O)]'
_chemical_formula_moiety 'C22 H16 Cu N8 O'
_chemical_formula_sum 'C22 H16 Cu N8 O'
_chemical_formula_weight 471.98
_chemical_name_systematic
;
{2-[6-(1<i>H</i>-Benzimidazol-2-yl-\k<i>N</i>^3^)-2-pyridyl-
\k<i>N</i>]benzimidazolato-\k<i>N</i>}(dicyanamido-\k<i>N</i>)(methanol-
\k<i>O</i>)copper(II)
;
_space_group_IT_number 2
_symmetry_cell_setting triclinic
_symmetry_space_group_name_Hall '-P 1'
_symmetry_space_group_name_H-M 'P -1'
_atom_sites_solution_hydrogens geom
_atom_sites_solution_primary direct
_atom_sites_solution_secondary difmap
_audit_creation_method 'SHELXTL (Sheldrick, 2008)'
_cell_angle_alpha 101.74(3)
_cell_angle_beta 99.03(3)
_cell_angle_gamma 97.12(3)
_cell_formula_units_Z 2
_cell_length_a 6.8262(14)
_cell_length_b 12.189(2)
_cell_length_c 12.609(3)
_cell_measurement_reflns_used 4368
_cell_measurement_temperature 293(2)
_cell_measurement_theta_max 29.0485
_cell_measurement_theta_min 3.4597
_cell_volume 1001.2(4)
_computing_cell_refinement 'CrystalClear (Rigaku, 2007)'
_computing_data_collection 'CrystalClear (Rigaku, 2007)'
_computing_data_reduction 'CrystalClear (Rigaku, 2007)'
_computing_molecular_graphics 'SHELXTL (Sheldrick, 2008)'
_computing_publication_material 'SHELXTL (Sheldrick, 2008)'
_computing_structure_refinement 'SHELXL97 (Sheldrick, 2008)'
_computing_structure_solution 'SHELXS97 (Sheldrick, 2008)'
_diffrn_ambient_temperature 293(2)
_diffrn_measured_fraction_theta_full 0.981
_diffrn_measured_fraction_theta_max 0.981
_diffrn_measurement_device_type 'Rigaku Saturn724'
_diffrn_measurement_method \w
_diffrn_radiation_monochromator graphite
_diffrn_radiation_source 'fine-focus sealed tube'
_diffrn_radiation_type MoK\a
_diffrn_radiation_wavelength 0.71073
_diffrn_reflns_av_R_equivalents 0.0197
_diffrn_reflns_av_sigmaI/netI 0.0323
_diffrn_reflns_limit_h_max 7
_diffrn_reflns_limit_h_min -8
_diffrn_reflns_limit_k_max 14
_diffrn_reflns_limit_k_min -14
_diffrn_reflns_limit_l_max 13
_diffrn_reflns_limit_l_min -15
_diffrn_reflns_number 7787
_diffrn_reflns_theta_full 25.34
_diffrn_reflns_theta_max 25.34
_diffrn_reflns_theta_min 3.41
_diffrn_standards_decay_% 0
_diffrn_standards_interval_time 0
_diffrn_standards_number 0
_exptl_absorpt_coefficient_mu 1.125
_exptl_absorpt_correction_T_max 0.874
_exptl_absorpt_correction_T_min 0.806
_exptl_absorpt_correction_type multi-scan
_exptl_absorpt_process_details '(CrystalClear; Rigaku, 2007)'
_exptl_crystal_colour green
_exptl_crystal_density_diffrn 1.566
_exptl_crystal_density_method 'not measured'
_exptl_crystal_description block
_exptl_crystal_F_000 482
_exptl_crystal_size_max 0.2
_exptl_crystal_size_mid 0.16
_exptl_crystal_size_min 0.12
_refine_diff_density_max 0.523
_refine_diff_density_min -0.276
_refine_ls_extinction_method none
_refine_ls_goodness_of_fit_ref 1.023
_refine_ls_hydrogen_treatment constr
_refine_ls_matrix_type full
_refine_ls_number_parameters 290
_refine_ls_number_reflns 3591
_refine_ls_number_restraints 0
_refine_ls_restrained_S_all 1.023
_refine_ls_R_factor_all 0.0338
_refine_ls_R_factor_gt 0.0303
_refine_ls_shift/su_max 0.000
_refine_ls_shift/su_mean 0.000
_refine_ls_structure_factor_coef Fsqd
_refine_ls_weighting_details 'calc w=1/[\s^2^(Fo^2^)+(0.0326P)^2^+0.7506P] where P=(Fo^2^+2Fc^2^)/3'
_refine_ls_weighting_scheme calc
_refine_ls_wR_factor_gt 0.0706
_refine_ls_wR_factor_ref 0.0724
_reflns_number_gt 3294
_reflns_number_total 3591
_reflns_threshold_expression I>2\s(I)
_cod_data_source_file bt5405.cif
_cod_data_source_block I
_cod_database_code 2228657
_cod_database_fobs_code 2228657

loop_
_symmetry_equiv_pos_as_xyz
'x, y, z'
'-x, -y, -z'

loop_
_atom_site_type_symbol
_atom_site_label
_atom_site_fract_x
_atom_site_fract_y
_atom_site_fract_z
_atom_site_U_iso_or_equiv
_atom_site_adp_type
_atom_site_calc_flag
_atom_site_refinement_flags
_atom_site_occupancy
_atom_site_disorder_assembly
_atom_site_disorder_group
Cu Cu1 0.40402(4) 0.04545(2) 0.20901(2) 0.01736(10) Uani d . 1 . .
O O1 0.1127(2) 0.03746(13) 0.27080(12) 0.0254(4) Uani d . 1 . .
H H1 0.0241 0.0546 0.2282 0.030 Uiso d R 1 . .
N N1 0.3511(3) 0.14654(14) 0.10718(14) 0.0168(4) Uani d . 1 . .
N N2 0.5225(3) 0.19964(14) 0.31068(14) 0.0196(4) Uani d . 1 . .
N N3 0.5742(3) 0.38708(14) 0.32891(15) 0.0225(4) Uani d . 1 . .
H H3A 0.5719 0.4521 0.3125 0.027 Uiso d R 1 . .
N N4 0.2876(3) -0.06889(14) 0.06878(14) 0.0178(4) Uani d . 1 . .
N N5 0.1565(3) -0.09661(14) -0.11513(14) 0.0188(4) Uani d . 1 . .
N N6 0.5284(3) -0.05076(15) 0.29717(15) 0.0246(4) Uani d . 1 . .
N N7 0.7320(3) -0.19234(16) 0.34181(17) 0.0307(5) Uani d . 1 . .
N N8 0.6356(4) -0.39938(18) 0.2773(2) 0.0430(6) Uani d . 1 . .
C C1 0.2400(3) -0.18446(17) 0.02561(17) 0.0171(4) Uani d . 1 . .
C C2 0.2565(3) -0.27628(17) 0.07551(19) 0.0203(5) Uani d . 1 . .
H H2A 0.3067 -0.2652 0.1505 0.024 Uiso calc R 1 . .
C C3 0.1956(3) -0.38377(18) 0.0091(2) 0.0247(5) Uani d . 1 . .
H H3B 0.2048 -0.4464 0.0401 0.030 Uiso calc R 1 . .
C C4 0.1200(3) -0.40094(19) -0.1044(2) 0.0260(5) Uani d . 1 . .
H H4A 0.0827 -0.4747 -0.1469 0.031 Uiso calc R 1 . .
C C5 0.0996(3) -0.31132(19) -0.15430(19) 0.0238(5) Uani d . 1 . .
H H5B 0.0478 -0.3233 -0.2292 0.029 Uiso calc R 1 . .
C C6 0.1599(3) -0.20125(17) -0.08783(17) 0.0181(4) Uani d . 1 . .
C C7 0.2323(3) -0.02371(17) -0.01919(17) 0.0166(4) Uani d . 1 . .
C C8 0.2646(3) 0.10090(17) 0.00213(17) 0.0172(4) Uani d . 1 . .
C C9 0.2181(3) 0.17004(18) -0.07045(18) 0.0203(5) Uani d . 1 . .
H H9A 0.1545 0.1389 -0.1431 0.024 Uiso calc R 1 . .
C C10 0.2695(3) 0.28666(18) -0.03130(19) 0.0225(5) Uani d . 1 . .
H H10A 0.2409 0.3345 -0.0785 0.027 Uiso calc R 1 . .
C C11 0.3629(3) 0.33284(18) 0.07713(19) 0.0211(5) Uani d . 1 . .
H H11A 0.3985 0.4110 0.1033 0.025 Uiso calc R 1 . .
C C12 0.4016(3) 0.25952(17) 0.14528(18) 0.0185(5) Uani d . 1 . .
C C13 0.4982(3) 0.28491(17) 0.26130(18) 0.0186(5) Uani d . 1 . .
C C14 0.6564(3) 0.36794(18) 0.42919(19) 0.0240(5) Uani d . 1 . .
C C15 0.7569(4) 0.4417(2) 0.5265(2) 0.0351(6) Uani d . 1 . .
H H15A 0.7786 0.5200 0.5337 0.042 Uiso calc R 1 . .
C C16 0.8230(4) 0.3930(2) 0.6122(2) 0.0400(7) Uani d . 1 . .
H H16A 0.8917 0.4398 0.6788 0.048 Uiso calc R 1 . .
C C17 0.7900(4) 0.2751(2) 0.6023(2) 0.0343(6) Uani d . 1 . .
H H17A 0.8374 0.2457 0.6621 0.041 Uiso calc R 1 . .
C C18 0.6886(4) 0.2019(2) 0.50539(19) 0.0272(5) Uani d . 1 . .
H H18A 0.6655 0.1238 0.4991 0.033 Uiso calc R 1 . .
C C19 0.6224(3) 0.24939(18) 0.41759(18) 0.0209(5) Uani d . 1 . .
C C20 0.6166(3) -0.12164(18) 0.31518(17) 0.0205(5) Uani d . 1 . .
C C21 0.6717(4) -0.3023(2) 0.3061(2) 0.0273(5) Uani d . 1 . .
C C22 0.1031(4) 0.0833(2) 0.3824(2) 0.0383(6) Uani d . 1 . .
H H22A 0.1013 0.1634 0.3931 0.057 Uiso calc R 1 . .
H H22B 0.2185 0.0705 0.4297 0.057 Uiso calc R 1 . .
H H22C -0.0169 0.0470 0.3999 0.057 Uiso calc R 1 . .

loop_
_atom_site_aniso_label
_atom_site_aniso_U_11
_atom_site_aniso_U_22
_atom_site_aniso_U_33
_atom_site_aniso_U_12
_atom_site_aniso_U_13
_atom_site_aniso_U_23
Cu1 0.02205(16) 0.01322(14) 0.01587(15) 0.00307(10) 0.00051(11) 0.00332(10)
O1 0.0220(8) 0.0372(9) 0.0165(8) 0.0072(7) 0.0009(7) 0.0057(7)
N1 0.0174(9) 0.0157(9) 0.0182(9) 0.0033(7) 0.0042(7) 0.0049(7)
N2 0.0220(10) 0.0169(9) 0.0190(10) 0.0037(7) 0.0017(8) 0.0033(7)
N3 0.0276(10) 0.0132(9) 0.0256(11) 0.0029(8) 0.0044(8) 0.0026(7)
N4 0.0181(9) 0.0161(9) 0.0180(9) 0.0017(7) 0.0021(8) 0.0031(7)
N5 0.0165(9) 0.0222(9) 0.0171(9) 0.0033(7) 0.0029(8) 0.0029(7)
N6 0.0330(11) 0.0158(9) 0.0234(10) 0.0036(8) -0.0005(9) 0.0055(8)
N7 0.0317(12) 0.0227(10) 0.0371(12) 0.0092(9) -0.0029(9) 0.0101(9)
N8 0.0559(16) 0.0243(12) 0.0550(16) 0.0137(11) 0.0164(13) 0.0145(10)
C1 0.0143(10) 0.0155(10) 0.0203(11) 0.0013(8) 0.0048(9) 0.0007(8)
C2 0.0178(11) 0.0203(11) 0.0225(12) 0.0026(9) 0.0031(9) 0.0045(9)
C3 0.0220(12) 0.0171(11) 0.0344(14) 0.0023(9) 0.0060(10) 0.0047(9)
C4 0.0228(12) 0.0175(11) 0.0318(13) -0.0002(9) 0.0029(10) -0.0037(9)
C5 0.0195(12) 0.0258(12) 0.0214(12) 0.0005(9) 0.0028(10) -0.0027(9)
C6 0.0145(11) 0.0201(11) 0.0194(11) 0.0019(8) 0.0057(9) 0.0026(8)
C7 0.0142(10) 0.0195(10) 0.0166(11) 0.0039(8) 0.0030(9) 0.0044(8)
C8 0.0133(11) 0.0200(11) 0.0186(11) 0.0021(8) 0.0048(9) 0.0040(8)
C9 0.0188(11) 0.0266(12) 0.0176(11) 0.0048(9) 0.0047(9) 0.0080(9)
C10 0.0218(12) 0.0249(12) 0.0272(12) 0.0087(9) 0.0083(10) 0.0145(9)
C11 0.0211(12) 0.0170(11) 0.0281(12) 0.0063(9) 0.0074(10) 0.0079(9)
C12 0.0170(11) 0.0172(10) 0.0222(12) 0.0041(9) 0.0061(9) 0.0040(8)
C13 0.0203(11) 0.0143(10) 0.0217(11) 0.0032(8) 0.0066(9) 0.0029(8)
C14 0.0231(12) 0.0228(11) 0.0241(12) 0.0029(9) 0.0052(10) 0.0006(9)
C15 0.0378(15) 0.0275(13) 0.0315(14) -0.0026(11) 0.0034(12) -0.0057(10)
C16 0.0400(16) 0.0421(15) 0.0256(14) -0.0023(13) -0.0029(12) -0.0080(11)
C17 0.0317(14) 0.0474(16) 0.0207(13) 0.0069(12) -0.0010(11) 0.0051(11)
C18 0.0277(13) 0.0302(13) 0.0228(13) 0.0058(10) 0.0022(10) 0.0053(10)
C19 0.0188(11) 0.0222(11) 0.0195(12) 0.0026(9) 0.0028(9) 0.0009(9)
C20 0.0255(12) 0.0174(11) 0.0157(11) -0.0016(9) 0.0006(9) 0.0023(8)
C21 0.0322(14) 0.0256(13) 0.0295(13) 0.0108(10) 0.0080(11) 0.0128(10)
C22 0.0356(15) 0.0572(17) 0.0196(13) 0.0053(13) 0.0073(11) 0.0028(12)

loop_
_atom_type_symbol
_atom_type_description
_atom_type_scat_dispersion_real
_atom_type_scat_dispersion_imag
_atom_type_scat_source
C C 0.0033 0.0016 'International Tables Vol C Tables 4.2.6.8 and 6.1.1.4'
H H 0.0000 0.0000 'International Tables Vol C Tables 4.2.6.8 and 6.1.1.4'
Cu Cu 0.3201 1.2651 'International Tables Vol C Tables 4.2.6.8 and 6.1.1.4'
N N 0.0061 0.0033 'International Tables Vol C Tables 4.2.6.8 and 6.1.1.4'
O O 0.0106 0.0060 'International Tables Vol C Tables 4.2.6.8 and 6.1.1.4'

loop_
_geom_angle_atom_site_label_1
_geom_angle_atom_site_label_2
_geom_angle_atom_site_label_3
_geom_angle_site_symmetry_1
_geom_angle_site_symmetry_3
_geom_angle
_geom_angle_publ_flag
N6 Cu1 N1 . . 164.13(8) ?
N6 Cu1 N4 . . 100.45(8) ?
N1 Cu1 N4 . . 79.51(7) ?
N6 Cu1 N2 . . 98.73(8) ?
N1 Cu1 N2 . . 79.36(7) ?
N4 Cu1 N2 . . 158.46(7) ?
N6 Cu1 O1 . . 97.03(7) ?
N1 Cu1 O1 . . 98.82(7) ?
N4 Cu1 O1 . . 93.63(7) ?
N2 Cu1 O1 . . 93.64(7) ?
C22 O1 Cu1 . . 122.14(14) ?
C22 O1 H1 . . 111.5 ?
Cu1 O1 H1 . . 111.4 ?
C8 N1 C12 . . 121.54(18) ?
C8 N1 Cu1 . . 119.15(14) ?
C12 N1 Cu1 . . 119.31(14) ?
C13 N2 C19 . . 105.85(17) ?
C13 N2 Cu1 . . 112.46(14) ?
C19 N2 Cu1 . . 141.69(15) ?
C13 N3 C14 . . 107.20(18) ?
C13 N3 H3A . . 126.4 ?
C14 N3 H3A . . 126.4 ?
C7 N4 C1 . . 103.53(17) ?
C7 N4 Cu1 . . 114.48(13) ?
C1 N4 Cu1 . . 141.98(15) ?
C7 N5 C6 . . 102.69(17) ?
C20 N6 Cu1 . . 156.97(18) ?
C20 N7 C21 . . 120.2(2) ?
N4 C1 C2 . . 131.1(2) ?
N4 C1 C6 . . 107.57(18) ?
C2 C1 C6 . . 121.29(19) ?
C3 C2 C1 . . 117.4(2) ?
C3 C2 H2A . . 121.3 ?
C1 C2 H2A . . 121.3 ?
C2 C3 C4 . . 121.5(2) ?
C2 C3 H3B . . 119.2 ?
C4 C3 H3B . . 119.2 ?
C5 C4 C3 . . 121.7(2) ?
C5 C4 H4A . . 119.1 ?
C3 C4 H4A . . 119.1 ?
C4 C5 C6 . . 117.5(2) ?
C4 C5 H5B . . 121.2 ?
C6 C5 H5B . . 121.2 ?
N5 C6 C5 . . 130.0(2) ?
N5 C6 C1 . . 109.42(18) ?
C5 C6 C1 . . 120.6(2) ?
N5 C7 N4 . . 116.78(18) ?
N5 C7 C8 . . 127.12(19) ?
N4 C7 C8 . . 116.10(18) ?
N1 C8 C9 . . 120.47(19) ?
N1 C8 C7 . . 110.70(18) ?
C9 C8 C7 . . 128.83(19) ?
C10 C9 C8 . . 118.1(2) ?
C10 C9 H9A . . 121.0 ?
C8 C9 H9A . . 121.0 ?
C11 C10 C9 . . 120.9(2) ?
C11 C10 H10A . . 119.6 ?
C9 C10 H10A . . 119.6 ?
C12 C11 C10 . . 118.1(2) ?
C12 C11 H11A . . 121.0 ?
C10 C11 H11A . . 121.0 ?
N1 C12 C11 . . 120.9(2) ?
N1 C12 C13 . . 109.69(18) ?
C11 C12 C13 . . 129.39(19) ?
N2 C13 N3 . . 112.53(19) ?
N2 C13 C12 . . 119.10(18) ?
N3 C13 C12 . . 128.36(19) ?
N3 C14 C15 . . 131.6(2) ?
N3 C14 C19 . . 106.14(19) ?
C15 C14 C19 . . 122.3(2) ?
C16 C15 C14 . . 116.4(2) ?
C16 C15 H15A . . 121.8 ?
C14 C15 H15A . . 121.8 ?
C15 C16 C17 . . 122.1(2) ?
C15 C16 H16A . . 118.9 ?
C17 C16 H16A . . 118.9 ?
C18 C17 C16 . . 121.3(2) ?
C18 C17 H17A . . 119.4 ?
C16 C17 H17A . . 119.4 ?
C17 C18 C19 . . 117.5(2) ?
C17 C18 H18A . . 121.3 ?
C19 C18 H18A . . 121.3 ?
N2 C19 C18 . . 131.3(2) ?
N2 C19 C14 . . 108.28(19) ?
C18 C19 C14 . . 120.5(2) ?
N6 C20 N7 . . 173.5(2) ?
N8 C21 N7 . . 174.3(3) ?
O1 C22 H22A . . 109.5 ?
O1 C22 H22B . . 109.5 ?
H22A C22 H22B . . 109.5 ?
O1 C22 H22C . . 109.5 ?
H22A C22 H22C . . 109.5 ?
H22B C22 H22C . . 109.5 ?

loop_
_geom_bond_atom_site_label_1
_geom_bond_atom_site_label_2
_geom_bond_site_symmetry_2
_geom_bond_distance
_geom_bond_publ_flag
Cu1 N6 . 1.9528(19) ?
Cu1 N1 . 1.9763(18) ?
Cu1 N4 . 1.9955(19) ?
Cu1 N2 . 2.0364(19) ?
Cu1 O1 . 2.2452(16) ?
O1 C22 . 1.420(3) ?
O1 H1 . 0.8200 ?
N1 C8 . 1.336(3) ?
N1 C12 . 1.344(3) ?
N2 C13 . 1.330(3) ?
N2 C19 . 1.388(3) ?
N3 C13 . 1.348(3) ?
N3 C14 . 1.378(3) ?
N3 H3A . 0.8601 ?
N4 C7 . 1.358(3) ?
N4 C1 . 1.380(3) ?
N5 C7 . 1.331(3) ?
N5 C6 . 1.389(3) ?
N6 C20 . 1.151(3) ?
N7 C20 . 1.296(3) ?
N7 C21 . 1.315(3) ?
N8 C21 . 1.148(3) ?
C1 C2 . 1.399(3) ?
C1 C6 . 1.412(3) ?
C2 C3 . 1.378(3) ?
C2 H2A . 0.9300 ?
C3 C4 . 1.406(3) ?
C3 H3B . 0.9300 ?
C4 C5 . 1.378(3) ?
C4 H4A . 0.9300 ?
C5 C6 . 1.403(3) ?
C5 H5B . 0.9300 ?
C7 C8 . 1.470(3) ?
C8 C9 . 1.392(3) ?
C9 C10 . 1.387(3) ?
C9 H9A . 0.9300 ?
C10 C11 . 1.384(3) ?
C10 H10A . 0.9300 ?
C11 C12 . 1.381(3) ?
C11 H11A . 0.9300 ?
C12 C13 . 1.461(3) ?
C14 C15 . 1.386(3) ?
C14 C19 . 1.408(3) ?
C15 C16 . 1.377(4) ?
C15 H15A . 0.9300 ?
C16 C17 . 1.404(4) ?
C16 H16A . 0.9300 ?
C17 C18 . 1.380(3) ?
C17 H17A . 0.9300 ?
C18 C19 . 1.390(3) ?
C18 H18A . 0.9300 ?
C22 H22A . 0.9600 ?
C22 H22B . 0.9600 ?
C22 H22C . 0.9600 ?

loop_
_geom_hbond_atom_site_label_D
_geom_hbond_atom_site_label_H
_geom_hbond_atom_site_label_A
_geom_hbond_site_symmetry_A
_geom_hbond_distance_DH
_geom_hbond_distance_HA
_geom_hbond_distance_DA
_geom_hbond_angle_DHA
O1 H1 N5 2 0.82 1.93 2.743(3) 172.0
N3 H3A N8 1_565 0.86 1.96 2.807(3) 166.3
